data_4000668
_journal_name_full 'Chemistry of Materials'
_journal_paper_doi 10.1021/cm052079i
_journal_year 2005
_chemical_formula_sum 'Cs2 O14.59 P2 U V2'
_chemical_formula_weight 901.99
_chemical_name_common 'cesium uranyl vanadyl phosphate'
_space_group_IT_number 36
_space_group_name_Hall 'C 2c -2'
_space_group_name_H-M_alt 'C m c 21'
_symmetry_cell_setting orthorhombic
_symmetry_space_group_name_Hall 'C 2c -2'
_symmetry_space_group_name_H-M 'C m c 21'
_cell_angle_alpha 90.00
_cell_angle_beta 90.00
_cell_angle_gamma 90.00
_cell_formula_units_Z 4
_cell_length_a 20.7116(14)
_cell_length_b 6.8564(5)
_cell_length_c 10.5497(7)
_cell_measurement_temperature 193(2)
_cell_volume 1498.13(18)
_diffrn_ambient_temperature 193(2)
_exptl_crystal_density_diffrn 3.999
_cod_database_code 4000668

loop_
_symmetry_equiv_pos_as_xyz
'x, y, z'
'-x, -y, z+1/2'
'x, -y, z+1/2'
'-x, y, z'
'x+1/2, y+1/2, z'
'-x+1/2, -y+1/2, z+1/2'
'x+1/2, -y+1/2, z+1/2'
'-x+1/2, y+1/2, z'

loop_
_atom_site_label
_atom_site_type_symbol
_atom_site_fract_x
_atom_site_fract_y
_atom_site_fract_z
_atom_site_U_iso_or_equiv
_atom_site_adp_type
_atom_site_occupancy
_atom_site_symmetry_multiplicity
_atom_site_calc_flag
_atom_site_refinement_flags
_atom_site_disorder_assembly
_atom_site_disorder_group
U1 U 0.0000 0.03266(5) -0.02493(4) 0.01259(10) Uani 1 2 d S . .
Cs1 Cs -0.12432(2) -0.46363(7) -0.05798(4) 0.02101(15) Uani 1 1 d . . .
V1 V -0.25770(5) -0.29615(16) 0.18303(13) 0.0134(3) Uani 1 1 d . . .
P1 P -0.12106(9) -0.0815(3) 0.2254(2) 0.0132(4) Uani 1 1 d . . .
O8 O 0.0000 0.2726(11) 0.0376(7) 0.0184(16) Uani 1 2 d S . .
O7 O 0.0000 -0.2040(12) -0.0944(7) 0.0196(16) Uani 1 2 d S . .
O4 O -0.1657(2) -0.2593(8) 0.2052(5) 0.0160(10) Uani 1 1 d . . .
O6 O -0.2648(3) -0.2942(9) 0.0320(6) 0.0232(13) Uani 1 1 d . . .
O3 O -0.0767(3) -0.0678(9) 0.1113(6) 0.0241(13) Uani 1 1 d . . .
O5 O -0.2709(3) -0.0641(7) 0.2323(6) 0.0195(13) Uani 1 1 d . . .
O2 O -0.1609(2) 0.1081(8) 0.2442(6) 0.0207(11) Uani 1 1 d . . .
O1 O -0.0809(3) -0.1215(9) 0.3441(5) 0.0215(12) Uani 1 1 d . . .
O9 O 0.0000 0.544(3) 0.241(3) 0.068(11) Uiso 0.59(5) 2 d SP . .

loop_
_atom_site_aniso_label
_atom_site_aniso_U_11
_atom_site_aniso_U_22
_atom_site_aniso_U_33
_atom_site_aniso_U_23
_atom_site_aniso_U_13
_atom_site_aniso_U_12
U1 0.01328(17) 0.01434(19) 0.01016(19) 0.0003(3) 0.000 0.000
Cs1 0.0228(3) 0.0184(3) 0.0219(4) -0.0044(3) -0.00237(16) 0.00038(16)
V1 0.0133(5) 0.0094(6) 0.0175(6) 0.0004(5) -0.0010(5) 0.0008(4)
P1 0.0130(8) 0.0116(8) 0.0151(10) 0.0012(8) -0.0007(7) -0.0001(6)
O8 0.020(4) 0.015(4) 0.021(4) -0.006(3) 0.000 0.000
O7 0.023(4) 0.021(4) 0.016(4) -0.007(3) 0.000 0.000
O4 0.013(2) 0.012(2) 0.023(3) -0.001(2) -0.002(2) 0.0005(19)
O6 0.025(3) 0.030(3) 0.015(3) -0.003(2) -0.002(2) 0.001(2)
O3 0.028(3) 0.029(4) 0.016(3) 0.002(2) 0.006(2) -0.002(2)
O5 0.015(2) 0.013(3) 0.030(4) -0.001(2) 0.005(2) -0.0010(17)
O2 0.016(3) 0.014(3) 0.032(3) -0.001(2) -0.004(2) -0.001(2)
O1 0.028(3) 0.022(3) 0.015(3) 0.001(2) -0.008(2) -0.001(2)

loop_
_geom_bond_atom_site_label_1
_geom_bond_atom_site_label_2
_geom_bond_distance
_geom_bond_site_symmetry_2
_geom_bond_publ_flag
U1 O8 1.772(7) . ?
U1 O7 1.781(8) . ?
U1 O3 2.250(6) 4 ?
U1 O3 2.250(6) . ?
U1 O1 2.256(5) 3_554 ?
U1 O1 2.256(5) 2_554 ?
U1 Cs1 4.2814(6) . ?
U1 Cs1 4.2814(6) 4 ?
U1 Cs1 4.3220(6) 4_565 ?
U1 Cs1 4.3220(6) 1_565 ?
Cs1 O5 3.105(6) 6_444 ?
Cs1 O7 3.154(5) . ?
Cs1 O1 3.157(6) 3_544 ?
Cs1 O4 3.226(5) . ?
Cs1 O4 3.253(5) 3_544 ?
Cs1 O6 3.274(5) . ?
Cs1 O2 3.297(6) 3_554 ?
Cs1 O8 3.304(5) 1_545 ?
Cs1 O6 3.363(6) 8_445 ?
Cs1 O9 3.38(2) 2_554 ?
Cs1 O3 3.395(6) . ?
Cs1 P1 3.867(2) 3_544 ?
V1 O6 1.600(6) . ?
V1 O5 1.696(5) . ?
V1 O2 1.921(5) 8_445 ?
V1 O4 1.936(5) . ?
V1 O5 1.999(5) 8_445 ?
V1 Cs1 4.0754(13) 6_445 ?
V1 Cs1 4.1992(13) 8_455 ?
V1 Cs1 4.2201(13) 3_545 ?
P1 O3 1.518(6) . ?
P1 O1 1.527(5) . ?
P1 O4 1.545(5) . ?
P1 O2 1.552(6) . ?
P1 Cs1 3.867(2) 3_545 ?
O8 Cs1 3.304(5) 4_565 ?
O8 Cs1 3.304(5) 1_565 ?
O7 Cs1 3.154(5) 4 ?
O4 Cs1 3.253(5) 3_545 ?
O6 Cs1 3.363(6) 8_455 ?
O5 V1 1.999(5) 8_455 ?
O5 Cs1 3.105(6) 6_445 ?
O2 V1 1.921(5) 8_455 ?
O2 Cs1 3.297(6) 3 ?
O1 U1 2.256(5) 2 ?
O1 Cs1 3.157(6) 3_545 ?
O9 Cs1 3.38(2) 2 ?
O9 Cs1 3.38(2) 3 ?
